data_4306249
loop_
_publ_author_name
'Victor I. Ovcharenko'
'Galina V. Romanenko'
'Ksenia Yu. Maryunina'
'Artem S. Bogomyakov'
'Elena V. Gorelik'

_publ_section_title
;
Thermally Induced Magnetic Anomalies in Solvates of the
Bis(hexafluoroacetylacetonate)copper(II) Complex with Pyrazolyl-Substituted
Nitronyl Nitroxide
;
_journal_name_full 'Inorganic Chemistry'
_journal_page_first 9537
_journal_page_last 9552
_journal_paper_doi 10.1021/ic8011074
_journal_volume 47
_journal_year 2008
_chemical_formula_sum 'C26.5 H31 Cu F12 N4 O6'
_chemical_formula_weight 793.09
_chemical_name_systematic
; 
 catena-(bis(m2-4,4,5,5-Tetramethyl-2-
 (1-butylpyrazole-4-yl)-4,5-dihydro-1H-
 imidazol-3-oxide-1-oxyl)-tetrakis(1,
 1,1,5,5,5-hexafluoropentan-2,4-
 dionato)-di-copper(ii)) pentane solvate
;
_space_group_IT_number 2
_symmetry_cell_setting triclinic
_symmetry_space_group_name_Hall '-P 1'
_symmetry_space_group_name_H-M 'P -1'
_atom_sites_solution_hydrogens geom
_atom_sites_solution_primary direct
_atom_sites_solution_secondary difmap
_audit_creation_method SHELXL-97
_cell_angle_alpha 98.705(3)
_cell_angle_beta 112.082(3)
_cell_angle_gamma 97.176(3)
_cell_formula_units_Z 2
_cell_length_a 10.577(2)
_cell_length_b 13.217(3)
_cell_length_c 13.584(3)
_cell_measurement_reflns_used 6734
_cell_measurement_temperature 170(2)
_cell_measurement_theta_max 26.31
_cell_measurement_theta_min 2.38
_cell_volume 1704.8(6)
_computing_cell_refinement 'Bruker SMART'
_computing_data_collection 'Bruker SMART'
_computing_data_reduction 'Bruker SAINT'
_computing_molecular_graphics 'Bruker SHELXTL'
_computing_publication_material 'Bruker SHELXTL'
_computing_structure_refinement 'SHELXL-97 (Sheldrick, 1997)'
_computing_structure_solution 'SHELXS-97 (Sheldrick, 1990)'
_diffrn_ambient_temperature 170(2)
_diffrn_measured_fraction_theta_full 0.988
_diffrn_measured_fraction_theta_max 0.988
_diffrn_measurement_device_type 'CCD area detector'
_diffrn_measurement_method 'phi and omega scans'
_diffrn_radiation_monochromator graphite
_diffrn_radiation_source 'fine-focus sealed tube'
_diffrn_radiation_type MoK\a
_diffrn_radiation_wavelength 0.71073
_diffrn_reflns_av_R_equivalents 0.0302
_diffrn_reflns_av_sigmaI/netI 0.0399
_diffrn_reflns_limit_h_max 13
_diffrn_reflns_limit_h_min -13
_diffrn_reflns_limit_k_max 16
_diffrn_reflns_limit_k_min -16
_diffrn_reflns_limit_l_max 16
_diffrn_reflns_limit_l_min -17
_diffrn_reflns_number 16743
_diffrn_reflns_theta_full 26.43
_diffrn_reflns_theta_max 26.43
_diffrn_reflns_theta_min 2.03
_exptl_absorpt_coefficient_mu 0.750
_exptl_absorpt_correction_type none
_exptl_crystal_colour violet
_exptl_crystal_density_diffrn 1.545
_exptl_crystal_density_method 'not measured'
_exptl_crystal_description stick
_exptl_crystal_F_000 806
_refine_diff_density_max 0.888
_refine_diff_density_min -0.462
_refine_diff_density_rms 0.074
_refine_ls_extinction_method none
_refine_ls_goodness_of_fit_ref 1.360
_refine_ls_hydrogen_treatment constr
_refine_ls_matrix_type full
_refine_ls_number_parameters 469
_refine_ls_number_reflns 6946
_refine_ls_number_restraints 4
_refine_ls_restrained_S_all 1.360
_refine_ls_R_factor_all 0.0646
_refine_ls_R_factor_gt 0.0535
_refine_ls_shift/su_max 0.292
_refine_ls_shift/su_mean 0.016
_refine_ls_structure_factor_coef Fsqd
_refine_ls_weighting_details 'calc w=1/[\s^2^(Fo^2^)+(0.0812P)^2^+0.0000P] where P=(Fo^2^+2Fc^2^)/3'
_refine_ls_weighting_scheme calc
_refine_ls_wR_factor_gt 0.1550
_refine_ls_wR_factor_ref 0.1625
_reflns_number_gt 5707
_reflns_number_total 6946
_reflns_threshold_expression >2sigma(I)
_cod_data_source_file ic8011074_si_001_49.cif
_cod_data_source_block alphaPent170
_cod_depositor_comments
;
The following automatic conversions were performed:
'_symmetry_cell_setting' value 'Triclinic' changed to 'triclinic'
according to '/home/saulius/struct/CIF-dictionaries/cif_core.dic'
dictionary named 'cif_core.dic' version 2.4.1 from 2010-06-29.

Automatic conversion script
Id: cif_fix_enum 1527 2010-12-29 10:47:43Z saulius 
;
_cod_original_formula_sum 'C26.50 H31 Cu F12 N4 O6'
_cod_database_code 4306249

loop_
_symmetry_equiv_pos_as_xyz
'x, y, z'
'-x, -y, -z'

loop_
_atom_site_label
_atom_site_type_symbol
_atom_site_fract_x
_atom_site_fract_y
_atom_site_fract_z
_atom_site_U_iso_or_equiv
_atom_site_adp_type
_atom_site_occupancy
_atom_site_symmetry_multiplicity
_atom_site_calc_flag
_atom_site_refinement_flags
_atom_site_disorder_assembly
_atom_site_disorder_group
Cu1 Cu 0.5000 0.5000 0.0000 0.03001(15) Uani 1 2 d S . .
O1 O 0.3817(2) 0.58456(16) 0.05463(17) 0.0419(5) Uani 1 1 d . . .
C1 C 0.2370(4) 0.6259(3) 0.1404(3) 0.0525(8) Uani 1 1 d . . .
F1 F 0.3290(4) 0.6666(4) 0.2345(3) 0.1573(19) Uani 1 1 d . . .
F2 F 0.2150(4) 0.7057(2) 0.0932(3) 0.1263(13) Uani 1 1 d . . .
F3 F 0.1203(4) 0.5926(2) 0.1466(4) 0.1291(15) Uani 1 1 d . . .
C2 C 0.2859(3) 0.5453(2) 0.0781(2) 0.0399(7) Uani 1 1 d . . .
C3 C 0.2225(3) 0.4413(2) 0.0556(3) 0.0439(7) Uani 1 1 d . . .
H3A H 0.1489 0.4232 0.0776 0.053 Uiso 1 1 calc R . .
C4 C 0.2639(3) 0.3629(2) 0.0019(2) 0.0396(7) Uani 1 1 d . . .
C5 C 0.1869(4) 0.2503(3) -0.0211(3) 0.0509(8) Uani 1 1 d . . .
F4 F 0.2736(3) 0.19120(19) 0.0227(3) 0.0951(9) Uani 1 1 d . . .
F5 F 0.1283(3) 0.21044(19) -0.1271(2) 0.0925(9) Uani 1 1 d . . .
F6 F 0.0872(3) 0.24021(17) 0.0153(2) 0.0762(7) Uani 1 1 d . . .
O2 O 0.3595(2) 0.37124(16) -0.03172(16) 0.0420(5) Uani 1 1 d . . .
Cu2 Cu 1.0000 1.0000 0.5000 0.03482(16) Uani 1 2 d S . .
O3 O 0.9916(2) 1.05140(14) 0.36865(17) 0.0381(5) Uani 1 1 d . . .
C6 C 1.0276(4) 1.0672(3) 0.2107(3) 0.0556(9) Uani 1 1 d . . .
F7 F 1.1087(3) 1.16011(19) 0.2320(2) 0.0911(8) Uani 1 1 d . . .
F8 F 0.8999(3) 1.0822(3) 0.1697(2) 0.0942(9) Uani 1 1 d . . .
F9 F 1.0472(3) 1.00558(19) 0.13368(18) 0.0805(8) Uani 1 1 d . . .
C7 C 1.0609(3) 1.0254(2) 0.3150(2) 0.0396(7) Uani 1 1 d . . .
C8 C 1.1651(3) 0.9667(2) 0.3400(3) 0.0444(7) Uani 1 1 d . . .
H8A H 1.2085 0.9524 0.2910 0.053 Uiso 1 1 calc R . .
C9 C 1.2070(3) 0.9286(2) 0.4346(2) 0.0362(6) Uani 1 1 d . . .
C10 C 1.3239(3) 0.8666(2) 0.4584(3) 0.0438(7) Uani 1 1 d . . .
F10 F 1.4198(2) 0.9016(2) 0.5571(2) 0.0864(8) Uani 1 1 d . . .
F11 F 1.2749(2) 0.76815(16) 0.4502(2) 0.0732(7) Uani 1 1 d . . .
F12 F 1.3874(3) 0.8694(2) 0.3903(2) 0.0763(7) Uani 1 1 d . . .
O4 O 1.1588(2) 0.93656(14) 0.50707(16) 0.0359(4) Uani 1 1 d . . .
O01 O 0.5819(2) 0.47965(16) 0.17020(19) 0.0448(5) Uani 1 1 d . . .
N1 N 0.7089(3) 0.47015(18) 0.2246(2) 0.0407(6) Uani 1 1 d . . .
C01 C 0.7454(3) 0.3662(2) 0.2424(3) 0.0441(7) Uani 1 1 d . . .
C02 C 0.6739(4) 0.2833(2) 0.1374(3) 0.0521(8) Uani 1 1 d . . .
H02A H 0.5727 0.2749 0.1132 0.078 Uiso 1 1 calc R . .
H02B H 0.7013 0.2167 0.1502 0.078 Uiso 1 1 calc R . .
H02C H 0.7015 0.3048 0.0813 0.078 Uiso 1 1 calc R . .
C03 C 0.6936(4) 0.3389(3) 0.3283(3) 0.0632(10) Uani 1 1 d . . .
H03A H 0.5916 0.3253 0.2974 0.095 Uiso 1 1 calc R . .
H03B H 0.7299 0.3975 0.3915 0.095 Uiso 1 1 calc R . .
H03C H 0.7261 0.2766 0.3509 0.095 Uiso 1 1 calc R . .
C04 C 0.9065(3) 0.3956(2) 0.2854(3) 0.0418(7) Uani 1 1 d . . .
C05 C 0.9867(4) 0.3421(3) 0.3749(3) 0.0596(10) Uani 1 1 d . . .
H05A H 1.0869 0.3638 0.3952 0.089 Uiso 1 1 calc R . .
H05B H 0.9593 0.2661 0.3482 0.089 Uiso 1 1 calc R . .
H05C H 0.9655 0.3619 0.4386 0.089 Uiso 1 1 calc R . .
C06 C 0.9614(4) 0.3868(3) 0.1960(3) 0.0480(8) Uani 1 1 d . . .
H06A H 1.0634 0.4008 0.2290 0.072 Uiso 1 1 calc R . .
H06B H 0.9295 0.4377 0.1514 0.072 Uiso 1 1 calc R . .
H06C H 0.9266 0.3162 0.1502 0.072 Uiso 1 1 calc R . .
N2 N 0.9306(3) 0.51062(18) 0.3320(2) 0.0390(6) Uani 1 1 d . . .
O02 O 1.0511(2) 0.56452(17) 0.39412(19) 0.0486(5) Uani 1 1 d . . .
C07 C 0.8141(3) 0.5499(2) 0.2880(2) 0.0359(6) Uani 1 1 d . . .
C08 C 0.8047(3) 0.6576(2) 0.3086(2) 0.0345(6) Uani 1 1 d . . .
C09 C 0.9090(3) 0.7436(2) 0.3766(2) 0.0353(6) Uani 1 1 d . . .
H09A H 1.0029 0.7396 0.4170 0.042 Uiso 1 1 calc R . .
N3 N 0.8598(2) 0.83150(18) 0.3775(2) 0.0375(5) Uani 1 1 d . . .
N4 N 0.7230(2) 0.80226(18) 0.30931(19) 0.0377(6) Uani 1 1 d . . .
C041 C 0.6344(3) 0.8794(3) 0.2854(3) 0.0484(8) Uani 1 1 d . . .
H04A H 0.5470 0.8541 0.2928 0.058 Uiso 1 1 calc R . .
H04B H 0.6821 0.9453 0.3404 0.058 Uiso 1 1 calc R . .
C042 C 0.5998(7) 0.9015(5) 0.1781(4) 0.117(2) Uani 1 1 d . . .
H04C H 0.5387 0.8387 0.1230 0.140 Uiso 1 1 calc R . .
H04D H 0.6863 0.9160 0.1660 0.140 Uiso 1 1 calc R . .
C043 C 0.5254(8) 0.9956(5) 0.1610(5) 0.119(2) Uani 1 1 d . . .
H04E H 0.5636 1.0494 0.2295 0.142 Uiso 1 1 calc R . .
H04F H 0.5423 1.0271 0.1043 0.142 Uiso 1 1 calc R . .
C044 C 0.3843(8) 0.9627(5) 0.1297(8) 0.160(4) Uani 1 1 d . . .
H04G H 0.3402 1.0235 0.1303 0.239 Uiso 1 1 calc R . .
H04H H 0.3686 0.9224 0.1804 0.239 Uiso 1 1 calc R . .
H04I H 0.3441 0.9186 0.0562 0.239 Uiso 1 1 calc R . .
C010 C 0.6860(3) 0.6995(2) 0.2666(3) 0.0403(7) Uani 1 1 d . . .
H01A H 0.5959 0.6622 0.2171 0.048 Uiso 1 1 calc R . .
C1S C 0.396(5) 0.313(3) 0.502(2) 0.22(2) Uani 0.50 1 d PD . 1
H1SA H 0.3041 0.2691 0.4619 0.334 Uiso 0.50 1 d PR . 1
H1SB H 0.4642 0.2806 0.4856 0.334 Uiso 0.50 1 d PR . 1
H1SC H 0.4131 0.3215 0.5763 0.334 Uiso 0.50 1 d PR . 1
C2S C 0.413(3) 0.3929(17) 0.434(3) 0.37(4) Uani 0.50 1 d PD . 1
H2SA H 0.3187 0.4026 0.4100 0.438 Uiso 0.50 1 d PR . 1
H2SB H 0.4362 0.3729 0.3732 0.438 Uiso 0.50 1 d PR . 1
C3S C 0.5000 0.5000 0.5000 0.267(18) Uani 1 2 d SD . 1
H3SA H 0.5804 0.4784 0.5472 0.321 Uiso 0.50 1 d PR . 1
H3SB H 0.4575 0.5336 0.5437 0.321 Uiso 0.50 1 d PR . 1
C4S C 0.543(5) 0.5780(19) 0.441(2) 0.40(4) Uani 0.50 1 d PD . 1
H4SA H 0.4615 0.5903 0.3855 0.480 Uiso 0.50 1 d PR . 1
H4SB H 0.5995 0.5493 0.4082 0.480 Uiso 0.50 1 d PR . 1
C5S C 0.602(4) 0.672(2) 0.537(3) 0.21(2) Uani 0.50 1 d PD . 1
H5SA H 0.6041 0.7287 0.4982 0.308 Uiso 0.50 1 d PR . 1
H5SB H 0.6008 0.6997 0.6055 0.308 Uiso 0.50 1 d PR . 1
H5SC H 0.6825 0.6435 0.5451 0.308 Uiso 0.50 1 d PR . 1

loop_
_atom_site_aniso_label
_atom_site_aniso_U_11
_atom_site_aniso_U_22
_atom_site_aniso_U_33
_atom_site_aniso_U_23
_atom_site_aniso_U_13
_atom_site_aniso_U_12
Cu1 0.0291(2) 0.0246(3) 0.0342(3) 0.00048(19) 0.0138(2) 0.00148(18)
O1 0.0394(11) 0.0381(11) 0.0437(12) 0.0116(9) 0.0131(9) 0.0000(9)
C1 0.0510(19) 0.0403(18) 0.063(2) 0.0049(16) 0.0219(17) 0.0076(15)
F1 0.123(3) 0.219(4) 0.081(2) -0.066(2) 0.0087(19) 0.082(3)
F2 0.194(4) 0.074(2) 0.187(4) 0.057(2) 0.132(3) 0.077(2)
F3 0.136(3) 0.0544(16) 0.246(4) -0.009(2) 0.151(3) 0.0042(16)
C2 0.0380(15) 0.0404(17) 0.0375(16) 0.0100(13) 0.0104(13) 0.0079(13)
C3 0.0436(16) 0.0405(17) 0.0513(18) 0.0060(14) 0.0260(15) 0.0036(13)
C4 0.0394(15) 0.0396(17) 0.0344(15) 0.0056(13) 0.0118(13) 0.0009(13)
C5 0.0551(19) 0.0416(18) 0.059(2) 0.0075(16) 0.0301(17) 0.0033(15)
F4 0.0853(17) 0.0507(14) 0.154(3) 0.0436(16) 0.0434(17) 0.0178(13)
F5 0.122(2) 0.0654(15) 0.0658(16) -0.0172(12) 0.0409(15) -0.0393(15)
F6 0.0862(16) 0.0463(12) 0.115(2) 0.0051(12) 0.0716(15) -0.0064(11)
O2 0.0438(11) 0.0425(12) 0.0378(11) 0.0002(9) 0.0196(9) 0.0013(9)
Cu2 0.0456(3) 0.0279(3) 0.0426(3) 0.0092(2) 0.0276(2) 0.0147(2)
O3 0.0507(12) 0.0270(10) 0.0455(12) 0.0081(9) 0.0275(10) 0.0125(9)
C6 0.083(3) 0.050(2) 0.054(2) 0.0181(17) 0.043(2) 0.0292(19)
F7 0.143(2) 0.0559(15) 0.0878(18) 0.0331(13) 0.0587(17) 0.0075(15)
F8 0.0939(18) 0.149(3) 0.0713(16) 0.0585(17) 0.0415(14) 0.0653(19)
F9 0.142(2) 0.0740(16) 0.0557(13) 0.0223(12) 0.0590(15) 0.0541(16)
C7 0.0518(17) 0.0262(14) 0.0448(17) 0.0044(12) 0.0262(14) 0.0047(12)
C8 0.0592(19) 0.0397(17) 0.0498(19) 0.0112(14) 0.0359(16) 0.0178(14)
C9 0.0421(15) 0.0217(13) 0.0460(17) -0.0023(12) 0.0239(14) 0.0029(11)
C10 0.0471(17) 0.0374(17) 0.0536(19) 0.0012(14) 0.0308(16) 0.0092(13)
F10 0.0616(14) 0.103(2) 0.0724(16) -0.0159(14) 0.0079(12) 0.0423(13)
F11 0.0703(13) 0.0391(11) 0.129(2) 0.0291(12) 0.0520(14) 0.0259(10)
F12 0.0899(16) 0.0917(18) 0.1013(18) 0.0476(15) 0.0755(15) 0.0565(14)
O4 0.0424(11) 0.0292(10) 0.0415(11) 0.0042(8) 0.0230(9) 0.0108(8)
O01 0.0393(11) 0.0343(11) 0.0590(14) -0.0008(10) 0.0232(10) 0.0028(9)
N1 0.0445(14) 0.0265(12) 0.0547(16) 0.0038(11) 0.0260(12) 0.0057(10)
C01 0.064(2) 0.0205(14) 0.0537(19) 0.0057(13) 0.0319(16) 0.0071(13)
C02 0.071(2) 0.0258(15) 0.056(2) 0.0034(14) 0.0255(18) 0.0065(15)
C03 0.086(3) 0.0419(19) 0.072(2) 0.0106(18) 0.049(2) -0.0043(18)
C04 0.0595(19) 0.0255(14) 0.0461(17) 0.0075(12) 0.0254(15) 0.0152(13)
C05 0.093(3) 0.0438(19) 0.053(2) 0.0180(16) 0.032(2) 0.0326(19)
C06 0.065(2) 0.0383(17) 0.0497(19) 0.0103(14) 0.0299(17) 0.0187(15)
N2 0.0474(14) 0.0259(12) 0.0465(15) 0.0067(11) 0.0213(12) 0.0113(11)
O02 0.0474(13) 0.0395(12) 0.0536(14) 0.0040(10) 0.0154(11) 0.0127(10)
C07 0.0415(15) 0.0236(13) 0.0465(17) 0.0051(12) 0.0229(13) 0.0060(11)
C08 0.0387(14) 0.0244(13) 0.0429(16) 0.0030(11) 0.0207(13) 0.0063(11)
C09 0.0405(15) 0.0230(13) 0.0427(16) 0.0060(11) 0.0178(13) 0.0054(11)
N3 0.0442(13) 0.0271(12) 0.0390(13) 0.0043(10) 0.0150(11) 0.0084(10)
N4 0.0432(13) 0.0295(12) 0.0382(13) 0.0015(10) 0.0142(11) 0.0129(10)
C041 0.0547(19) 0.0408(18) 0.0499(19) 0.0033(15) 0.0189(16) 0.0251(15)
C042 0.177(6) 0.125(5) 0.085(4) 0.049(3) 0.055(4) 0.115(5)
C043 0.164(6) 0.117(5) 0.088(4) 0.040(4) 0.039(4) 0.087(5)
C044 0.146(6) 0.086(4) 0.313(12) 0.081(6) 0.143(7) 0.048(4)
C010 0.0439(16) 0.0313(15) 0.0429(16) -0.0031(12) 0.0180(13) 0.0095(12)
C1S 0.25(3) 0.44(6) 0.115(19) 0.14(3) 0.12(2) 0.25(4)
C2S 0.33(5) 0.59(11) 0.50(9) 0.36(7) 0.36(6) 0.31(6)
C3S 0.40(4) 0.33(4) 0.22(2) 0.13(2) 0.19(3) 0.31(4)
C4S 0.61(8) 0.58(10) 0.21(4) 0.15(4) 0.27(5) 0.41(8)
C5S 0.20(3) 0.25(4) 0.14(2) 0.00(2) 0.02(2) 0.17(3)

loop_
_atom_type_symbol
_atom_type_description
_atom_type_scat_dispersion_real
_atom_type_scat_dispersion_imag
_atom_type_scat_source
C C 0.0033 0.0016 'International Tables Vol C Tables 4.2.6.8 and 6.1.1.4'
H H 0.0000 0.0000 'International Tables Vol C Tables 4.2.6.8 and 6.1.1.4'
N N 0.0061 0.0033 'International Tables Vol C Tables 4.2.6.8 and 6.1.1.4'
O O 0.0106 0.0060 'International Tables Vol C Tables 4.2.6.8 and 6.1.1.4'
F F 0.0171 0.0103 'International Tables Vol C Tables 4.2.6.8 and 6.1.1.4'
Cu Cu 0.3201 1.2651 'International Tables Vol C Tables 4.2.6.8 and 6.1.1.4'

loop_
_geom_angle_atom_site_label_1
_geom_angle_atom_site_label_2
_geom_angle_atom_site_label_3
_geom_angle
_geom_angle_site_symmetry_1
_geom_angle_site_symmetry_3
_geom_angle_publ_flag
O2 Cu1 O2 180.0 2_665 . ?
O2 Cu1 O1 90.78(8) 2_665 . ?
O2 Cu1 O1 89.22(8) . . ?
O2 Cu1 O1 89.22(8) 2_665 2_665 ?
O2 Cu1 O1 90.78(8) . 2_665 ?
O1 Cu1 O1 180.0 . 2_665 ?
O2 Cu1 O01 94.13(8) 2_665 . ?
O2 Cu1 O01 85.86(8) . . ?
O1 Cu1 O01 81.69(8) . . ?
O1 Cu1 O01 98.31(8) 2_665 . ?
O2 Cu1 O01 85.87(8) 2_665 2_665 ?
O2 Cu1 O01 94.13(8) . 2_665 ?
O1 Cu1 O01 98.31(8) . 2_665 ?
O1 Cu1 O01 81.69(8) 2_665 2_665 ?
O01 Cu1 O01 180.0 . 2_665 ?
C2 O1 Cu1 123.9(2) . . ?
F1 C1 F3 109.7(4) . . ?
F1 C1 F2 103.8(4) . . ?
F3 C1 F2 104.5(3) . . ?
F1 C1 C2 112.1(3) . . ?
F3 C1 C2 114.9(3) . . ?
F2 C1 C2 111.0(3) . . ?
O1 C2 C3 128.8(3) . . ?
O1 C2 C1 113.0(3) . . ?
C3 C2 C1 118.2(3) . . ?
C4 C3 C2 121.7(3) . . ?
O2 C4 C3 128.3(3) . . ?
O2 C4 C5 113.4(3) . . ?
C3 C4 C5 118.3(3) . . ?
F4 C5 F5 106.8(3) . . ?
F4 C5 F6 107.4(3) . . ?
F5 C5 F6 107.0(3) . . ?
F4 C5 C4 110.7(3) . . ?
F5 C5 C4 110.5(3) . . ?
F6 C5 C4 114.1(3) . . ?
C4 O2 Cu1 125.77(19) . . ?
O4 Cu2 O4 179.999(1) 2_776 . ?
O4 Cu2 O3 87.78(8) 2_776 . ?
O4 Cu2 O3 92.22(8) . . ?
O4 Cu2 O3 92.22(8) 2_776 2_776 ?
O4 Cu2 O3 87.78(8) . 2_776 ?
O3 Cu2 O3 180.00(10) . 2_776 ?
O4 Cu2 N3 95.40(8) 2_776 . ?
O4 Cu2 N3 84.60(8) . . ?
O3 Cu2 N3 87.56(8) . . ?
O3 Cu2 N3 92.44(8) 2_776 . ?
O4 Cu2 N3 84.60(8) 2_776 2_776 ?
O4 Cu2 N3 95.40(8) . 2_776 ?
O3 Cu2 N3 92.44(8) . 2_776 ?
O3 Cu2 N3 87.56(8) 2_776 2_776 ?
N3 Cu2 N3 180.0 . 2_776 ?
C7 O3 Cu2 123.9(2) . . ?
F8 C6 F9 107.7(3) . . ?
F8 C6 F7 105.7(3) . . ?
F9 C6 F7 107.4(3) . . ?
F8 C6 C7 112.7(3) . . ?
F9 C6 C7 113.0(3) . . ?
F7 C6 C7 109.9(3) . . ?
O3 C7 C8 128.3(3) . . ?
O3 C7 C6 114.6(3) . . ?
C8 C7 C6 117.1(3) . . ?
C9 C8 C7 121.7(3) . . ?
O4 C9 C8 128.2(3) . . ?
O4 C9 C10 112.6(3) . . ?
C8 C9 C10 119.2(3) . . ?
F10 C10 F11 107.2(3) . . ?
F10 C10 F12 107.1(3) . . ?
F11 C10 F12 107.1(3) . . ?
F10 C10 C9 111.7(2) . . ?
F11 C10 C9 110.5(2) . . ?
F12 C10 C9 112.9(3) . . ?
C9 O4 Cu2 124.8(2) . . ?
N1 O01 Cu1 124.49(18) . . ?
O01 N1 C07 124.7(2) . . ?
O01 N1 C01 122.0(2) . . ?
C07 N1 C01 112.0(2) . . ?
N1 C01 C02 110.8(3) . . ?
N1 C01 C03 105.8(3) . . ?
C02 C01 C03 110.3(3) . . ?
N1 C01 C04 100.0(2) . . ?
C02 C01 C04 115.5(3) . . ?
C03 C01 C04 113.6(3) . . ?
N2 C04 C06 106.1(2) . . ?
N2 C04 C05 109.3(3) . . ?
C06 C04 C05 110.7(3) . . ?
N2 C04 C01 100.5(2) . . ?
C06 C04 C01 114.0(3) . . ?
C05 C04 C01 115.4(3) . . ?
O02 N2 C07 125.4(2) . . ?
O02 N2 C04 122.4(2) . . ?
C07 N2 C04 111.6(2) . . ?
N1 C07 N2 108.2(2) . . ?
N1 C07 C08 126.0(3) . . ?
N2 C07 C08 125.7(3) . . ?
C010 C08 C09 104.5(2) . . ?
C010 C08 C07 126.8(3) . . ?
C09 C08 C07 128.7(3) . . ?
N3 C09 C08 111.4(3) . . ?
C09 N3 N4 105.0(2) . . ?
C09 N3 Cu2 122.82(19) . . ?
N4 N3 Cu2 131.85(17) . . ?
C010 N4 N3 112.2(2) . . ?
C010 N4 C041 126.7(3) . . ?
N3 N4 C041 121.0(2) . . ?
C042 C041 N4 114.5(3) . . ?
C041 C042 C043 113.5(4) . . ?
C044 C043 C042 109.9(7) . . ?
N4 C010 C08 106.9(3) . . ?
C5S C1S C4S 85(6) 2_666 2_666 ?
C5S C1S C2S 23(4) 2_666 . ?
C4S C1S C2S 62(2) 2_666 . ?
C5S C2S C3S 127(3) 2_666 . ?
C5S C2S C1S 13(2) 2_666 . ?
C3S C2S C1S 115(3) . . ?
C5S C2S C4S 70(2) 2_666 2_666 ?
C3S C2S C4S 59.3(13) . 2_666 ?
C1S C2S C4S 57(3) . 2_666 ?
C4S C3S C4S 179.997(9) . 2_666 ?
C4S C3S C2S 61.0(16) . 2_666 ?
C4S C3S C2S 119.0(16) 2_666 2_666 ?
C4S C3S C2S 119.0(16) . . ?
C4S C3S C2S 61.0(16) 2_666 . ?
C2S C3S C2S 179.999(4) 2_666 . ?
C1S C4S C3S 120.1(18) 2_666 . ?
C1S C4S C5S 22.7(19) 2_666 . ?
C3S C4S C5S 97(2) . . ?
C1S C4S C2S 61.2(15) 2_666 2_666 ?
C3S C4S C2S 59.7(11) . 2_666 ?
C5S C4S C2S 38.7(19) . 2_666 ?
C1S C5S C2S 143(6) 2_666 2_666 ?
C1S C5S C4S 73(6) 2_666 . ?
C2S C5S C4S 71(2) 2_666 . ?

loop_
_geom_bond_atom_site_label_1
_geom_bond_atom_site_label_2
_geom_bond_distance
_geom_bond_site_symmetry_2
_geom_bond_publ_flag
Cu1 O2 1.989(2) 2_665 ?
Cu1 O2 1.989(2) . ?
Cu1 O1 2.040(2) . ?
Cu1 O1 2.040(2) 2_665 ?
Cu1 O01 2.215(2) . ?
Cu1 O01 2.216(2) 2_665 ?
O1 C2 1.249(4) . ?
C1 F1 1.263(4) . ?
C1 F3 1.296(4) . ?
C1 F2 1.316(5) . ?
C1 C2 1.520(5) . ?
C2 C3 1.386(4) . ?
C3 C4 1.387(4) . ?
C4 O2 1.256(4) . ?
C4 C5 1.529(4) . ?
C5 F4 1.309(4) . ?
C5 F5 1.323(4) . ?
C5 F6 1.324(4) . ?
Cu2 O4 1.9462(18) 2_776 ?
Cu2 O4 1.9463(18) . ?
Cu2 O3 1.979(2) . ?
Cu2 O3 1.979(2) 2_776 ?
Cu2 N3 2.475(2) . ?
Cu2 N3 2.475(2) 2_776 ?
O3 C7 1.256(3) . ?
C6 F8 1.306(4) . ?
C6 F9 1.322(4) . ?
C6 F7 1.330(4) . ?
C6 C7 1.531(5) . ?
C7 C8 1.394(4) . ?
C8 C9 1.387(4) . ?
C9 O4 1.265(3) . ?
C9 C10 1.529(4) . ?
C10 F10 1.309(4) . ?
C10 F11 1.311(4) . ?
C10 F12 1.335(4) . ?
O01 N1 1.300(3) . ?
N1 C07 1.343(4) . ?
N1 C01 1.503(4) . ?
C01 C02 1.522(4) . ?
C01 C03 1.533(5) . ?
C01 C04 1.554(5) . ?
C04 N2 1.506(4) . ?
C04 C06 1.527(4) . ?
C04 C05 1.527(4) . ?
N2 O02 1.276(3) . ?
N2 C07 1.358(4) . ?
C07 C08 1.432(4) . ?
C08 C010 1.392(4) . ?
C08 C09 1.402(4) . ?
C09 N3 1.332(3) . ?
N3 N4 1.358(3) . ?
N4 C010 1.339(4) . ?
N4 C041 1.460(4) . ?
C041 C042 1.448(6) . ?
C042 C043 1.553(7) . ?
C043 C044 1.379(9) . ?
C1S C5S 0.59(5) 2_666 ?
C1S C4S 1.46(6) 2_666 ?
C1S C2S 1.53(2) . ?
C2S C5S 1.02(5) 2_666 ?
C2S C3S 1.52(2) . ?
C2S C4S 1.54(4) 2_666 ?
C3S C4S 1.516(19) . ?
C3S C4S 1.516(19) 2_666 ?
C3S C2S 1.52(2) 2_666 ?
C4S C1S 1.46(6) 2_666 ?
C4S C5S 1.525(19) . ?
C4S C2S 1.54(4) 2_666 ?
C5S C1S 0.59(5) 2_666 ?
C5S C2S 1.02(5) 2_666 ?
